data_4066809
loop_
_publ_author_name
'Micallef, Leanne S.'
'Loughrey, Bradley T.'
'Healy, Peter C.'
'Parsons, Peter G.'
'Williams, Michael L.'

_publ_section_title
;
 Synthesis, Spectroscopic Characterization, and Cytotoxic Evaluation of
 Pentasubstituted Ruthenocenyl Esters
;
_journal_issue 23
_journal_name_full Organometallics
_journal_page_first 6237
_journal_paper_doi 10.1021/om100645y
_journal_volume 29
_journal_year 2010
_chemical_compound_source 'see text'
_chemical_formula_moiety 'C15 H9 O10 Ru, H2 O, K'
_chemical_formula_sum 'C15 H11 K O11 Ru'
_chemical_formula_weight 507.41
_chemical_name_systematic
; 
potassium 1,2,3,4-tetra(carboxylic acid)ruthenocene carboxylate
;
_space_group_IT_number 14
_symmetry_cell_setting monoclinic
_symmetry_Int_Tables_number 14
_symmetry_space_group_name_Hall '-P 2ybc'
_symmetry_space_group_name_H-M 'P 1 21/c 1'
_atom_sites_solution_hydrogens geom
_atom_sites_solution_primary direct
_atom_sites_solution_secondary difmap
_cell_angle_alpha 90
_cell_angle_beta 97.69(3)
_cell_angle_gamma 90
_cell_formula_units_Z 8
_cell_length_a 8.812(4)
_cell_length_b 16.115(4)
_cell_length_c 24.011(4)
_cell_measurement_reflns_used 25
_cell_measurement_temperature 295
_cell_measurement_theta_max 19.98
_cell_measurement_theta_min 19.86
_cell_volume 3379.0(19)
_computing_cell_refinement 'MSC/AFC7 Diffractometer Control (MSC, 1999)'
_computing_data_collection 'MSC/AFC7 Diffractometer Control (MSC, 1999)'
_computing_data_reduction 'teXsan for Windows (MSC, 2001)'
_computing_molecular_graphics 'ORTEP3 (Farrugia, 1997)'
_computing_publication_material 'teXsan for Windows (MSC, 2001); PLATON (Spek, 2003)'
_computing_structure_refinement 'teXsan for Windows (MSC, 2001); SHELXL-97 (Sheldrick, 1997)'
_computing_structure_solution 'teXsan for Windows (MSC, 2001)'
_diffrn_ambient_temperature 295
_diffrn_measured_fraction_theta_full 0.996
_diffrn_measured_fraction_theta_max 0.996
_diffrn_measurement_device 'Rigaku AFC7R'
_diffrn_measurement_method \w-2\q
_diffrn_radiation_detector 'scintillation counter'
_diffrn_radiation_monochromator graphite
_diffrn_radiation_source 'Rigaku rotating anode'
_diffrn_radiation_type 'Mo K\a'
_diffrn_radiation_wavelength 0.71069
_diffrn_reflns_av_R_equivalents 0.0350
_diffrn_reflns_av_sigmaI/netI 0.0557
_diffrn_reflns_limit_h_max 10
_diffrn_reflns_limit_h_min 0
_diffrn_reflns_limit_k_max 19
_diffrn_reflns_limit_k_min 0
_diffrn_reflns_limit_l_max 28
_diffrn_reflns_limit_l_min -28
_diffrn_reflns_number 6363
_diffrn_reflns_reduction_process ' ?'
_diffrn_reflns_theta_full 25.02
_diffrn_reflns_theta_max 25.02
_diffrn_reflns_theta_min 2.13
_diffrn_standards_decay_% 7.02
_diffrn_standards_interval_count 150
_diffrn_standards_number 3
_exptl_absorpt_coefficient_mu 1.2376
_exptl_absorpt_correction_T_max 0.886
_exptl_absorpt_correction_T_min 0.790
_exptl_absorpt_correction_type psi-scan
_exptl_absorpt_process_details '(North, Phillips & Mathews, 1968)'
_exptl_crystal_colour colourless
_exptl_crystal_density_diffrn 1.995
_exptl_crystal_density_method 'not measured'
_exptl_crystal_description plate
_exptl_crystal_F_000 2016
_exptl_crystal_size_max 0.200
_exptl_crystal_size_mid 0.100
_exptl_crystal_size_min 0.100
_refine_diff_density_max 0.997
_refine_diff_density_min -0.792
_refine_diff_density_rms 0.136
_refine_ls_extinction_coef 0.00022(11)
_refine_ls_extinction_expression FC^*^=KFC[1+0.001XFC^2^\L^3^/SIN(2\Q)]^-1/4^
_refine_ls_extinction_method shelxl
_refine_ls_goodness_of_fit_ref 1.028
_refine_ls_hydrogen_treatment constr
_refine_ls_matrix_type full
_refine_ls_number_parameters 506
_refine_ls_number_reflns 5948
_refine_ls_number_restraints 0
_refine_ls_restrained_S_all 1.028
_refine_ls_R_factor_all 0.0727
_refine_ls_R_factor_gt 0.0353
_refine_ls_shift/su_max 0.002
_refine_ls_shift/su_mean 0.000
_refine_ls_structure_factor_coef Fsqd
_refine_ls_weighting_details 'calc w=1/[\s^2^(Fo^2^)+(0.0502P)^2^+6.6517P] where P=(Fo^2^+2Fc^2^)/3'
_refine_ls_weighting_scheme calc
_refine_ls_wR_factor_gt 0.0901
_refine_ls_wR_factor_ref 0.1084
_reflns_number_gt 4203
_reflns_number_total 5948
_reflns_threshold_expression I>2\s(I)
_cod_data_source_file om100645y_si_002.cif
_cod_data_source_block 3_330mw15
_cod_depositor_comments
;
The following automatic conversions were performed:

'_symmetry_cell_setting' value 'Monoclinic' changed to 'monoclinic'
according to /home/saulius/struct/CIF-dictionaries/cif_core.dic
dictionary named 'cif_core.dic' version 2.4.1 from 2010-06-29.

Automatic conversion script
Id: cif_fix_values 1715 2011-07-08 13:25:40Z adriana 
;
_cod_original_sg_symbol_H-M 'P 21/c'
_cod_database_code 4066809

loop_
_symmetry_equiv_pos_site_id
_symmetry_equiv_pos_as_xyz
1 x,y,z
2 -x,1/2+y,1/2-z
3 -x,-y,-z
4 x,1/2-y,1/2+z

loop_
_atom_site_aniso_label
_atom_site_aniso_U_11
_atom_site_aniso_U_22
_atom_site_aniso_U_33
_atom_site_aniso_U_23
_atom_site_aniso_U_13
_atom_site_aniso_U_12
Ru1 0.0241(2) 0.0232(2) 0.0223(2) 0.0005(2) 0.0047(2) 0.0007(2)
Ru2 0.0264(2) 0.0195(2) 0.0209(2) 0.0011(2) 0.0022(2) 0.0033(2)
K1 0.0424(8) 0.0327(7) 0.0741(10) -0.0115(7) 0.0194(7) -0.0050(6)
K2 0.0360(7) 0.0295(6) 0.0458(7) -0.0005(5) 0.0066(6) -0.0035(5)
O111 0.055(3) 0.032(2) 0.041(2) -0.0006(19) 0.006(2) 0.010(2)
O112 0.060(3) 0.031(2) 0.027(2) -0.0023(16) 0.0009(19) 0.0033(19)
O121 0.042(3) 0.076(4) 0.066(3) -0.027(3) 0.031(2) -0.009(2)
O122 0.049(3) 0.047(3) 0.085(4) -0.008(3) 0.039(3) -0.014(2)
O131 0.054(3) 0.045(3) 0.067(3) -0.015(2) 0.018(2) -0.026(2)
O132 0.057(3) 0.042(3) 0.048(3) -0.019(2) 0.010(2) -0.014(2)
O141 0.053(3) 0.072(3) 0.072(3) -0.026(3) 0.040(3) -0.025(3)
O142 0.049(3) 0.041(2) 0.041(2) -0.0126(19) 0.016(2) -0.001(2)
O151 0.048(3) 0.035(2) 0.055(3) -0.009(2) 0.002(2) -0.014(2)
O152 0.046(3) 0.056(3) 0.078(3) -0.024(3) 0.033(3) -0.024(2)
O311 0.049(2) 0.026(2) 0.048(3) -0.0016(18) 0.003(2) 0.0092(19)
O312 0.054(3) 0.041(2) 0.025(2) -0.0080(17) 0.0021(18) 0.010(2)
O321 0.040(2) 0.047(3) 0.035(2) 0.0006(19) 0.0137(18) 0.012(2)
O322 0.050(3) 0.055(3) 0.097(4) -0.012(3) 0.038(3) -0.020(3)
O331 0.055(3) 0.045(3) 0.090(4) -0.026(3) 0.025(3) -0.026(2)
O332 0.067(3) 0.047(3) 0.051(3) -0.025(2) 0.016(2) -0.017(2)
O341 0.046(3) 0.069(3) 0.069(3) -0.022(3) 0.035(2) -0.012(3)
O342 0.057(3) 0.054(3) 0.048(3) -0.025(2) 0.024(2) -0.007(2)
O351 0.048(2) 0.030(2) 0.042(2) -0.0052(18) 0.0008(19) -0.0068(19)
O352 0.038(2) 0.058(3) 0.063(3) -0.013(2) 0.017(2) -0.020(2)
C11 0.028(3) 0.021(3) 0.027(3) 0.001(2) 0.001(2) 0.003(2)
C12 0.020(2) 0.030(3) 0.027(3) 0.008(2) 0.003(2) 0.001(2)
C13 0.027(3) 0.024(3) 0.022(2) 0.002(2) 0.004(2) -0.004(2)
C14 0.025(3) 0.025(3) 0.020(2) 0.003(2) 0.003(2) -0.003(2)
C15 0.025(3) 0.024(3) 0.028(3) 0.003(2) 0.006(2) -0.001(2)
C21 0.047(4) 0.040(3) 0.031(3) 0.002(3) -0.010(3) 0.000(3)
C22 0.046(4) 0.052(4) 0.032(3) 0.016(3) 0.009(3) 0.006(3)
C23 0.060(4) 0.031(3) 0.058(4) 0.018(3) -0.009(4) -0.007(3)
C24 0.085(6) 0.049(4) 0.039(4) -0.004(3) -0.004(4) 0.040(4)
C25 0.027(3) 0.073(5) 0.040(3) 0.013(3) 0.004(3) 0.011(3)
C31 0.027(3) 0.019(2) 0.020(2) 0.0046(19) -0.001(2) 0.002(2)
C32 0.026(3) 0.026(3) 0.024(3) 0.005(2) 0.001(2) 0.002(2)
C33 0.026(3) 0.023(3) 0.025(3) 0.000(2) 0.000(2) 0.002(2)
C34 0.028(3) 0.022(3) 0.018(2) 0.001(2) 0.001(2) 0.004(2)
C35 0.026(3) 0.019(2) 0.025(3) 0.008(2) 0.002(2) 0.001(2)
C41 0.071(5) 0.048(4) 0.022(3) 0.001(3) -0.009(3) 0.016(4)
C42 0.047(4) 0.036(3) 0.039(3) 0.018(3) 0.011(3) 0.013(3)
C43 0.054(4) 0.024(3) 0.040(3) 0.007(2) 0.002(3) 0.010(3)
C44 0.040(3) 0.048(4) 0.044(4) 0.012(3) 0.000(3) 0.021(3)
C45 0.036(3) 0.044(4) 0.053(4) 0.007(3) -0.018(3) 0.005(3)
C111 0.032(3) 0.024(3) 0.035(3) -0.001(2) 0.005(2) -0.001(2)
C121 0.030(3) 0.045(4) 0.035(3) 0.005(3) 0.014(2) 0.000(3)
C131 0.036(3) 0.029(3) 0.035(3) 0.004(2) 0.001(3) -0.011(3)
C141 0.040(3) 0.036(3) 0.026(3) 0.001(2) 0.012(2) 0.002(3)
C151 0.036(3) 0.031(3) 0.032(3) 0.000(2) 0.005(2) -0.009(3)
C311 0.029(3) 0.030(3) 0.037(3) -0.003(2) 0.004(2) 0.004(2)
C321 0.028(3) 0.036(3) 0.032(3) 0.006(2) 0.004(2) 0.000(2)
C331 0.040(3) 0.029(3) 0.037(3) 0.000(2) 0.000(3) -0.003(3)
C341 0.039(3) 0.041(3) 0.023(3) -0.003(2) 0.004(2) 0.005(3)
C351 0.034(3) 0.030(3) 0.030(3) 0.005(2) -0.002(2) -0.003(2)
O41 0.321(14) 0.126(6) 0.184(9) -0.125(6) -0.195(9) 0.149(8)
O42 0.066(4) 0.107(5) 0.053(3) 0.000(3) 0.008(3) 0.013(3)

loop_
_atom_site_label
_atom_site_type_symbol
_atom_site_thermal_displace_type
_atom_site_fract_x
_atom_site_fract_y
_atom_site_fract_z
_atom_site_occupancy
_atom_site_U_iso_or_equiv
Ru1 Ru Uani 0.90816(5) 0.71083(3) 0.89341(2) 1.000 0.0231(1)
Ru2 Ru Uani 0.61756(5) 0.87146(2) 0.61863(2) 1.000 0.0224(1)
K1 K Uani 0.38908(16) 0.99054(8) 0.85030(7) 1.000 0.0487(5)
K2 K Uani 0.87770(14) 1.09894(8) 0.84651(6) 1.000 0.0370(4)
O111 O Uani 0.7113(5) 0.9682(2) 0.88843(17) 1.000 0.0427(14)
O112 O Uani 0.8237(5) 0.8989(2) 0.96336(15) 1.000 0.0398(14)
O121 O Uani 0.5229(5) 0.8227(3) 0.9192(2) 1.000 0.0592(19)
O122 O Uani 0.4497(5) 0.7048(3) 0.8787(2) 1.000 0.0576(19)
O131 O Uani 0.5399(5) 0.6153(3) 0.8086(2) 1.000 0.0544(17)
O132 O Uani 0.7102(5) 0.6016(3) 0.75167(18) 1.000 0.0487(17)
O141 O Uani 1.1153(5) 0.7516(3) 0.7621(2) 1.000 0.0628(17)
O142 O Uani 0.9552(5) 0.6545(3) 0.73583(17) 1.000 0.0428(14)
O151 O Uani 1.0433(5) 0.9413(3) 0.88021(19) 1.000 0.0464(16)
O152 O Uani 1.1689(5) 0.8699(3) 0.8245(2) 1.000 0.0578(17)
O311 O Uani 0.8069(5) 0.6171(2) 0.61218(17) 1.000 0.0413(14)
O312 O Uani 0.7237(5) 0.7078(3) 0.54339(15) 1.000 0.0403(14)
O321 O Uani 1.0280(5) 0.7570(3) 0.60561(16) 1.000 0.0399(14)
O322 O Uani 1.0812(6) 0.8827(3) 0.6366(2) 1.000 0.0648(19)
O331 O Uani 0.9754(6) 0.9727(3) 0.7041(2) 1.000 0.0619(19)
O332 O Uani 0.7973(6) 0.9845(3) 0.75819(19) 1.000 0.0543(17)
O341 O Uani 0.4157(5) 0.8191(3) 0.7521(2) 1.000 0.0589(17)
O342 O Uani 0.5543(5) 0.9289(3) 0.77133(18) 1.000 0.0515(17)
O351 O Uani 0.4802(5) 0.6466(2) 0.62217(17) 1.000 0.0405(12)
O352 O Uani 0.3671(5) 0.7027(3) 0.6881(2) 1.000 0.0521(16)
C11 C Uani 0.7952(6) 0.8316(3) 0.8736(2) 1.000 0.0256(17)
C12 C Uani 0.6875(5) 0.7663(3) 0.8600(2) 1.000 0.0257(16)
C13 C Uani 0.7428(6) 0.7137(3) 0.8179(2) 1.000 0.0243(16)
C14 C Uani 0.8898(6) 0.7481(3) 0.80671(19) 1.000 0.0233(16)
C15 C Uani 0.9209(6) 0.8213(3) 0.8420(2) 1.000 0.0254(17)
C21 C Uani 1.0473(7) 0.7066(4) 0.9759(2) 1.000 0.0407(19)
C22 C Uani 0.9206(7) 0.6549(4) 0.9767(2) 1.000 0.043(2)
C23 C Uani 0.9259(8) 0.5917(4) 0.9369(3) 1.000 0.051(2)
C24 C Uani 1.0592(10) 0.6046(4) 0.9107(3) 1.000 0.059(3)
C25 C Uani 1.1317(7) 0.6761(5) 0.9354(3) 1.000 0.047(2)
C31 C Uani 0.7345(6) 0.7533(3) 0.63713(19) 1.000 0.0224(14)
C32 C Uani 0.8405(6) 0.8185(3) 0.6530(2) 1.000 0.0256(17)
C33 C Uani 0.7798(6) 0.8698(3) 0.6946(2) 1.000 0.0250(17)
C34 C Uani 0.6347(6) 0.8325(3) 0.7050(2) 1.000 0.0229(16)
C35 C Uani 0.6082(6) 0.7596(3) 0.6686(2) 1.000 0.0235(16)
C41 C Uani 0.5234(8) 0.8847(4) 0.5308(2) 1.000 0.048(2)
C42 C Uani 0.6213(7) 0.9519(4) 0.5458(2) 1.000 0.0402(19)
C43 C Uani 0.5610(8) 0.9972(3) 0.5886(3) 1.000 0.0397(19)
C44 C Uani 0.4266(7) 0.9561(4) 0.5996(3) 1.000 0.045(2)
C45 C Uani 0.4019(7) 0.8869(4) 0.5643(3) 1.000 0.047(2)
C111 C Uani 0.7717(6) 0.9061(3) 0.9096(2) 1.000 0.0303(17)
C121 C Uani 0.5447(6) 0.7659(4) 0.8879(2) 1.000 0.0358(19)
C131 C Uani 0.6595(7) 0.6385(3) 0.7919(2) 1.000 0.0337(17)
C141 C Uani 0.9945(7) 0.7162(4) 0.7668(2) 1.000 0.0333(17)
C151 C Uani 1.0504(6) 0.8818(3) 0.8498(2) 1.000 0.0330(17)
C311 C Uani 0.7598(6) 0.6844(3) 0.5967(2) 1.000 0.0320(17)
C321 C Uani 0.9934(6) 0.8177(4) 0.6300(2) 1.000 0.0320(17)
C331 C Uani 0.8563(7) 0.9472(3) 0.7198(2) 1.000 0.0358(17)
C341 C Uani 0.5275(7) 0.8611(4) 0.7444(2) 1.000 0.0344(17)
C351 C Uani 0.4786(6) 0.6995(3) 0.6587(2) 1.000 0.0319(17)
O41 O Uani 0.7921(13) 1.0283(5) 1.0164(4) 1.000 0.231(6)
O42 O Uani 0.6507(6) 1.1664(4) 0.9916(2) 1.000 0.075(2)
H21 H Uiso 1.07150 0.75420 0.99830 1.000 0.0460
H22 H Uiso 0.84460 0.66070 1.00060 1.000 0.0480
H23 H Uiso 0.85270 0.54810 0.92870 1.000 0.0590
H24 H Uiso 1.09450 0.57130 0.88220 1.000 0.0670
H25 H Uiso 1.22330 0.70020 0.92560 1.000 0.0540
H41 H Uiso 0.53440 0.84420 0.50300 1.000 0.0540
H42 H Uiso 0.71110 0.96570 0.53030 1.000 0.0470
H43 H Uiso 0.60290 1.04590 0.60700 1.000 0.0440
H44 H Uiso 0.36460 0.97280 0.62670 1.000 0.0510
H45 H Uiso 0.32000 0.84810 0.56310 1.000 0.0520
H112 H Uiso 0.80760 0.94470 0.98030 1.000 0.0470
H122 H Uiso 0.48350 0.67020 0.85580 1.000 0.0680
H142 H Uiso 0.86860 0.63570 0.74360 1.000 0.0510
H152 H Uiso 1.15660 0.82490 0.80490 1.000 0.0690
H312 H Uiso 0.73910 0.66700 0.52160 1.000 0.0480
H322 H Uiso 1.03790 0.92010 0.65480 1.000 0.0770
H342 H Uiso 0.63530 0.95170 0.76150 1.000 0.0610
H352 H Uiso 0.38230 0.74320 0.71180 1.000 0.0620
H411 H Uiso 0.84250 1.03700 1.04970 1.000 0.2450
H412 H Uiso 0.74340 1.07380 1.00860 1.000 0.2450
H421 H Uiso 0.58460 1.16870 1.01740 1.000 0.0890
H422 H Uiso 0.59580 1.15960 0.95720 1.000 0.0890

loop_
_atom_type_symbol
_atom_type_description
_atom_type_scat_dispersion_real
_atom_type_scat_dispersion_imag
_atom_type_scat_source
Ru Ru -1.2594 0.8363 'International Tables Vol C Tables 4.2.6.8 and 6.1.1.4'
O O 0.0106 0.0060 'International Tables Vol C Tables 4.2.6.8 and 6.1.1.4'
K K 0.2009 0.2494 'International Tables Vol C Tables 4.2.6.8 and 6.1.1.4'
H H 0.0000 0.0000 'International Tables Vol C Tables 4.2.6.8 and 6.1.1.4'
C C 0.0033 0.0016 'International Tables Vol C Tables 4.2.6.8 and 6.1.1.4'

loop_
_geom_angle_atom_site_label_1
_geom_angle_atom_site_label_2
_geom_angle_atom_site_label_3
_geom_angle
_geom_angle_site_symmetry_1
_geom_angle_site_symmetry_3
_geom_angle_publ_flag
C11 Ru1 C12 37.79(19) . . yes
C11 Ru1 C13 64.42(18) . . yes
C11 Ru1 C14 64.68(18) . . yes
C11 Ru1 C15 38.14(19) . . yes
C11 Ru1 C21 113.9(2) . . yes
C11 Ru1 C22 121.8(2) . . yes
C11 Ru1 C23 151.7(2) . . yes
C11 Ru1 C24 169.0(3) . . yes
C11 Ru1 C25 133.2(3) . . yes
C12 Ru1 C13 38.90(18) . . yes
C12 Ru1 C14 65.42(19) . . yes
C12 Ru1 C15 64.52(19) . . yes
C12 Ru1 C21 135.0(2) . . yes
C12 Ru1 C22 115.9(2) . . yes
C12 Ru1 C23 122.5(2) . . yes
C12 Ru1 C24 151.8(2) . . yes
C12 Ru1 C25 169.7(2) . . yes
C13 Ru1 C14 39.7(2) . . yes
C13 Ru1 C15 65.71(19) . . yes
C13 Ru1 C21 172.0(2) . . yes
C13 Ru1 C22 136.1(2) . . yes
C13 Ru1 C23 114.6(2) . . yes
C13 Ru1 C24 120.1(2) . . yes
C13 Ru1 C25 149.7(2) . . yes
C14 Ru1 C15 39.32(18) . . yes
C14 Ru1 C21 147.7(2) . . yes
C14 Ru1 C22 171.7(2) . . yes
C14 Ru1 C23 134.4(2) . . yes
C14 Ru1 C24 111.7(2) . . yes
C14 Ru1 C25 118.0(2) . . yes
C15 Ru1 C21 118.3(2) . . yes
C15 Ru1 C22 149.0(2) . . yes
C15 Ru1 C23 170.1(2) . . yes
C15 Ru1 C24 132.5(3) . . yes
C15 Ru1 C25 111.3(2) . . yes
C21 Ru1 C22 37.2(2) . . yes
C21 Ru1 C23 62.8(3) . . yes
C21 Ru1 C24 63.1(3) . . yes
C21 Ru1 C25 37.3(2) . . yes
C22 Ru1 C23 37.5(2) . . yes
C22 Ru1 C24 63.0(3) . . yes
C22 Ru1 C25 62.3(2) . . yes
C23 Ru1 C24 38.1(3) . . yes
C23 Ru1 C25 63.0(3) . . yes
C24 Ru1 C25 37.9(3) . . yes
C31 Ru2 C32 37.92(19) . . yes
C31 Ru2 C33 64.95(18) . . yes
C31 Ru2 C34 65.11(18) . . yes
C31 Ru2 C35 38.33(19) . . yes
C31 Ru2 C41 113.1(2) . . yes
C31 Ru2 C42 128.7(2) . . yes
C31 Ru2 C43 163.1(2) . . yes
C31 Ru2 C44 157.6(2) . . yes
C31 Ru2 C45 125.0(2) . . yes
C32 Ru2 C33 38.90(19) . . yes
C32 Ru2 C34 65.24(19) . . yes
C32 Ru2 C35 64.46(19) . . yes
C32 Ru2 C41 127.5(2) . . yes
C32 Ru2 C42 115.0(2) . . yes
C32 Ru2 C43 129.5(2) . . yes
C32 Ru2 C44 162.4(2) . . yes
C32 Ru2 C45 159.5(2) . . yes
C33 Ru2 C34 39.7(2) . . yes
C33 Ru2 C35 66.02(19) . . yes
C33 Ru2 C41 160.8(2) . . yes
C33 Ru2 C42 127.2(2) . . yes
C33 Ru2 C43 112.7(2) . . yes
C33 Ru2 C44 126.4(2) . . yes
C33 Ru2 C45 159.3(2) . . yes
C34 Ru2 C35 39.56(18) . . yes
C34 Ru2 C41 158.9(2) . . yes
C34 Ru2 C42 159.9(2) . . yes
C34 Ru2 C43 124.9(2) . . yes
C34 Ru2 C44 109.8(2) . . yes
C34 Ru2 C45 123.7(2) . . yes
C35 Ru2 C41 125.5(2) . . yes
C35 Ru2 C42 160.3(2) . . yes
C35 Ru2 C43 158.0(2) . . yes
C35 Ru2 C44 123.6(2) . . yes
C35 Ru2 C45 109.4(2) . . yes
C41 Ru2 C42 37.6(2) . . yes
C41 Ru2 C43 63.1(2) . . yes
C41 Ru2 C44 63.1(3) . . yes
C41 Ru2 C45 38.3(3) . . yes
C42 Ru2 C43 38.0(2) . . yes
C42 Ru2 C44 63.3(2) . . yes
C42 Ru2 C45 63.6(2) . . yes
C43 Ru2 C44 37.9(3) . . yes
C43 Ru2 C45 63.4(3) . . yes
C44 Ru2 C45 37.7(3) . . yes
O111 K1 O342 65.24(13) . . yes
O111 K1 O152 128.01(13) . 1_455 yes
O111 K1 O132 119.32(13) . 2_656 yes
O111 K1 O311 126.29(12) . 2_656 yes
O111 K1 O351 71.46(12) . 2_656 yes
O152 K1 O342 90.69(15) 1_455 . yes
O132 K1 O342 77.24(14) 2_656 . yes
O311 K1 O342 150.41(14) 2_656 . yes
O342 K1 O351 104.45(14) . 2_656 yes
O132 K1 O152 96.62(14) 2_656 1_455 yes
O152 K1 O311 97.79(14) 1_455 2_656 yes
O152 K1 O351 159.77(14) 1_455 2_656 yes
O132 K1 O311 73.66(12) 2_656 2_656 yes
O132 K1 O351 74.29(13) 2_656 2_656 yes
O311 K1 O351 62.52(12) 2_656 2_656 yes
O111 K2 O151 61.82(13) . . yes
O111 K2 O332 72.02(13) . . yes
O111 K2 O352 97.85(14) . 2_656 yes
O111 K2 O142 147.80(14) . 2_756 yes
O111 K2 O311 118.85(12) . 2_756 yes
O111 K2 O321 130.88(13) . 2_756 yes
O151 K2 O332 73.31(14) . . yes
O151 K2 O352 158.14(14) . 2_656 yes
O142 K2 O151 100.45(14) 2_756 . yes
O151 K2 O311 64.72(12) . 2_756 yes
O151 K2 O321 122.77(13) . 2_756 yes
O332 K2 O352 93.55(15) . 2_656 yes
O142 K2 O332 77.24(15) 2_756 . yes
O311 K2 O332 117.69(14) 2_756 . yes
O321 K2 O332 155.33(14) 2_756 . yes
O142 K2 O352 93.32(14) 2_756 2_656 yes
O311 K2 O352 136.89(13) 2_756 2_656 yes
O321 K2 O352 75.91(14) 2_756 2_656 yes
O142 K2 O311 68.07(13) 2_756 2_756 yes
O142 K2 O321 81.13(13) 2_756 2_756 yes
O311 K2 O321 63.34(12) 2_756 2_756 yes
K1 O111 K2 109.21(13) . . yes
K1 O111 C111 126.4(3) . . yes
K2 O111 C111 123.0(4) . . yes
K1 O132 C131 142.4(4) 2_646 . yes
K2 O142 C141 123.1(4) 2_746 . yes
K2 O151 C151 124.9(4) . . yes
K1 O152 C151 112.3(3) 1_655 . yes
C111 O112 H112 109.00 . . no
C121 O122 H122 109.00 . . no
C141 O142 H142 109.00 . . no
K2 O142 H142 128.00 2_746 . no
K1 O152 H152 138.00 1_655 . no
C151 O152 H152 109.00 . . no
K1 O311 C311 122.4(4) 2_646 . yes
K1 O311 K2 114.58(13) 2_646 2_746 yes
K2 O311 C311 118.9(3) 2_746 . yes
K2 O321 C321 127.3(3) 2_746 . yes
K2 O332 C331 140.2(4) . . yes
H411 O41 H412 104.00 . . no
K1 O342 C341 125.8(4) . . yes
K1 O351 C351 119.9(3) 2_646 . yes
K2 O352 C351 115.7(4) 2_646 . yes
C311 O312 H312 109.00 . . no
C321 O322 H322 109.00 . . no
K1 O342 H342 125.00 . . no
C341 O342 H342 109.00 . . no
C351 O352 H352 109.00 . . no
K2 O352 H352 134.00 2_646 . no
H421 O42 H422 108.00 . . no
C12 C11 C15 109.3(4) . . no
Ru1 C11 C111 132.1(3) . . yes
Ru1 C11 C15 69.8(3) . . yes
C12 C11 C111 125.5(5) . . no
Ru1 C11 C12 70.5(3) . . yes
C15 C11 C111 124.8(4) . . no
C11 C12 C13 108.4(4) . . no
C11 C12 C121 118.2(4) . . no
Ru1 C12 C121 126.1(3) . . yes
Ru1 C12 C11 71.7(3) . . yes
C13 C12 C121 133.4(5) . . no
Ru1 C12 C13 69.7(3) . . yes
C12 C13 C131 124.5(5) . . no
C14 C13 C131 128.4(4) . . no
Ru1 C13 C12 71.4(3) . . yes
Ru1 C13 C14 69.5(3) . . yes
C12 C13 C14 107.1(4) . . no
Ru1 C13 C131 124.3(3) . . yes
C13 C14 C141 128.2(5) . . no
Ru1 C14 C141 123.2(4) . . yes
Ru1 C14 C15 71.3(3) . . yes
C13 C14 C15 107.6(4) . . no
Ru1 C14 C13 70.8(3) . . yes
C15 C14 C141 124.2(5) . . no
Ru1 C15 C14 69.4(3) . . yes
Ru1 C15 C151 124.0(3) . . yes
C11 C15 C14 107.6(4) . . no
Ru1 C15 C11 72.1(3) . . yes
C14 C15 C151 133.1(5) . . no
C11 C15 C151 119.3(4) . . no
Ru1 C21 C25 70.4(3) . . yes
C22 C21 C25 107.6(5) . . no
Ru1 C21 C22 71.2(3) . . yes
Ru1 C22 C21 71.5(3) . . yes
Ru1 C22 C23 71.2(3) . . yes
C21 C22 C23 109.0(5) . . no
Ru1 C23 C24 70.7(4) . . yes
Ru1 C23 C22 71.3(4) . . yes
C22 C23 C24 107.5(6) . . no
C23 C24 C25 106.8(6) . . no
Ru1 C24 C25 70.6(4) . . yes
Ru1 C24 C23 71.2(4) . . yes
C21 C25 C24 109.2(6) . . no
Ru1 C25 C21 72.3(4) . . yes
Ru1 C25 C24 71.5(4) . . yes
C32 C31 C35 109.6(4) . . no
Ru2 C31 C32 71.7(3) . . yes
Ru2 C31 C35 70.5(3) . . yes
Ru2 C31 C311 128.1(3) . . yes
C32 C31 C311 124.5(5) . . no
C35 C31 C311 125.7(4) . . no
C33 C32 C321 132.8(5) . . no
Ru2 C32 C31 70.4(3) . . yes
Ru2 C32 C33 69.2(3) . . yes
Ru2 C32 C321 131.0(3) . . yes
C31 C32 C321 118.5(4) . . no
C31 C32 C33 108.4(4) . . no
C32 C33 C331 124.2(5) . . no
C34 C33 C331 128.7(5) . . no
Ru2 C33 C331 122.6(3) . . yes
Ru2 C33 C32 71.9(3) . . yes
Ru2 C33 C34 69.8(3) . . yes
C32 C33 C34 107.1(4) . . no
Ru2 C34 C33 70.5(3) . . yes
C33 C34 C341 128.4(5) . . no
Ru2 C34 C341 123.4(4) . . yes
C33 C34 C35 107.5(4) . . no
Ru2 C34 C35 71.0(3) . . yes
C35 C34 C341 124.1(5) . . no
C31 C35 C34 107.4(4) . . no
C31 C35 C351 120.2(4) . . no
Ru2 C35 C351 122.4(3) . . yes
Ru2 C35 C31 71.2(3) . . yes
Ru2 C35 C34 69.5(3) . . yes
C34 C35 C351 132.3(5) . . no
Ru2 C41 C45 70.9(3) . . yes
Ru2 C41 C42 71.6(3) . . yes
C42 C41 C45 108.6(5) . . no
C41 C42 C43 107.8(5) . . no
Ru2 C42 C43 71.2(3) . . yes
Ru2 C42 C41 70.8(3) . . yes
C42 C43 C44 107.4(5) . . no
Ru2 C43 C42 70.8(3) . . yes
Ru2 C43 C44 70.3(3) . . yes
Ru2 C44 C45 71.3(4) . . yes
Ru2 C44 C43 71.8(3) . . yes
C43 C44 C45 109.1(6) . . no
Ru2 C45 C44 71.0(4) . . yes
C41 C45 C44 107.1(6) . . no
Ru2 C45 C41 70.9(3) . . yes
O111 C111 O112 124.0(5) . . yes
O111 C111 C11 120.2(4) . . yes
O112 C111 C11 115.8(4) . . yes
O122 C121 C12 119.3(5) . . yes
C22 C21 H21 127.00 . . no
C25 C21 H21 126.00 . . no
O121 C121 C12 118.9(5) . . yes
O121 C121 O122 121.8(5) . . yes
Ru1 C21 H21 123.00 . . no
Ru1 C22 H22 124.00 . . no
C23 C22 H22 125.00 . . no
C21 C22 H22 126.00 . . no
C24 C23 H23 126.00 . . no
Ru1 C23 H23 123.00 . . no
C22 C23 H23 126.00 . . no
C25 C24 H24 126.00 . . no
Ru1 C24 H24 124.00 . . no
C23 C24 H24 127.00 . . no
C21 C25 H25 125.00 . . no
Ru1 C25 H25 122.00 . . no
C24 C25 H25 125.00 . . no
O131 C131 C13 119.9(5) . . yes
O132 C131 C13 119.4(5) . . yes
O131 C131 O132 120.6(5) . . yes
C45 C41 H41 125.00 . . no
O141 C141 C14 120.9(5) . . yes
C42 C41 H41 127.00 . . no
Ru2 C41 H41 124.00 . . no
O142 C141 C14 120.0(5) . . yes
O141 C141 O142 119.0(5) . . yes
C43 C42 H42 125.00 . . no
C41 C42 H42 127.00 . . no
Ru2 C42 H42 124.00 . . no
Ru2 C43 H43 124.00 . . no
C44 C43 H43 126.00 . . no
C42 C43 H43 127.00 . . no
Ru2 C44 H44 123.00 . . no
C43 C44 H44 125.00 . . no
C45 C44 H44 126.00 . . no
C41 C45 H45 126.00 . . no
Ru2 C45 H45 123.00 . . no
C44 C45 H45 127.00 . . no
O152 C151 C15 119.8(4) . . yes
O151 C151 C15 119.5(5) . . yes
O151 C151 O152 120.8(5) . . yes
O311 C311 C31 122.6(4) . . yes
O312 C311 C31 111.9(4) . . yes
O311 C311 O312 125.5(5) . . yes
O322 C321 C32 119.4(5) . . yes
O321 C321 O322 122.0(5) . . yes
O321 C321 C32 118.6(5) . . yes
O331 C331 O332 120.9(5) . . yes
O332 C331 C33 118.7(5) . . yes
O331 C331 C33 120.5(5) . . yes
O341 C341 O342 119.5(5) . . yes
O342 C341 C34 119.7(5) . . yes
O341 C341 C34 120.8(5) . . yes
O352 C351 C35 120.8(4) . . yes
O351 C351 C35 119.0(5) . . yes
O351 C351 O352 120.3(5) . . yes

loop_
_geom_bond_atom_site_label_1
_geom_bond_atom_site_label_2
_geom_bond_distance
_geom_bond_site_symmetry_2
_geom_bond_publ_flag
Ru1 C11 2.209(5) . yes
Ru1 C12 2.192(5) . yes
Ru1 C13 2.169(5) . yes
Ru1 C14 2.152(5) . yes
Ru1 C15 2.178(5) . yes
Ru1 C21 2.187(5) . yes
Ru1 C22 2.183(5) . yes
Ru1 C23 2.181(7) . yes
Ru1 C24 2.174(7) . yes
Ru1 C25 2.163(7) . yes
Ru2 C31 2.182(5) . yes
Ru2 C32 2.199(5) . yes
Ru2 C33 2.162(5) . yes
Ru2 C34 2.153(5) . yes
Ru2 C35 2.173(5) . yes
Ru2 C41 2.171(5) . yes
Ru2 C42 2.181(6) . yes
Ru2 C43 2.186(5) . yes
Ru2 C44 2.167(6) . yes
Ru2 C45 2.171(7) . yes
K1 O111 2.887(5) . yes
K1 O342 2.728(5) . yes
K1 O152 2.758(5) 1_455 yes
K1 O132 3.064(5) 2_656 yes
K1 O311 2.893(4) 2_656 yes
K1 O351 2.808(4) 2_656 yes
K2 O111 2.828(4) . yes
K2 O151 2.987(5) . yes
K2 O332 2.828(5) . yes
K2 O352 2.768(5) 2_656 yes
K2 O142 2.767(5) 2_756 yes
K2 O311 2.838(5) 2_756 yes
K2 O321 2.871(5) 2_756 yes
O111 C111 1.213(6) . yes
O112 C111 1.316(6) . yes
O121 C121 1.216(8) . yes
O122 C121 1.292(8) . yes
O131 C131 1.235(7) . yes
O132 C131 1.266(7) . yes
O141 C141 1.226(8) . yes
O142 C141 1.262(7) . yes
O151 C151 1.212(7) . yes
O152 C151 1.291(7) . yes
O112 H112 0.8600 . no
O122 H122 0.8600 . no
O142 H142 0.8600 . no
O152 H152 0.8600 . no
O311 C311 1.202(6) . yes
O312 C311 1.332(6) . yes
O321 C321 1.200(8) . yes
O322 C321 1.299(8) . yes
O331 C331 1.232(8) . yes
O332 C331 1.269(7) . yes
O41 H412 0.8600 . no
O41 H411 0.8700 . no
O341 C341 1.230(8) . yes
O342 C341 1.276(8) . yes
O351 C351 1.225(6) . yes
O352 C351 1.285(7) . yes
O312 H312 0.8600 . no
O322 H322 0.8600 . no
O342 H342 0.8600 . no
O352 H352 0.8600 . no
O42 H421 0.9100 . no
O42 H422 0.9100 . no
C11 C12 1.425(7) . no
C11 C111 1.510(7) . no
C11 C15 1.434(7) . no
C12 C13 1.453(7) . no
C12 C121 1.503(7) . no
C13 C131 1.508(7) . no
C13 C14 1.467(7) . no
C14 C15 1.457(7) . no
C14 C141 1.507(8) . no
C15 C151 1.494(7) . no
C21 C22 1.395(9) . no
C21 C25 1.391(9) . no
C22 C23 1.402(9) . no
C23 C24 1.420(11) . no
C24 C25 1.409(10) . no
C31 C32 1.424(7) . no
C31 C35 1.430(7) . no
C31 C311 1.511(7) . no
C32 C321 1.523(7) . no
C32 C33 1.453(7) . no
C33 C34 1.464(7) . no
C33 C331 1.506(7) . no
C34 C341 1.496(8) . no
C34 C35 1.464(7) . no
C35 C351 1.492(7) . no
C41 C45 1.423(9) . no
C41 C42 1.401(9) . no
C42 C43 1.420(9) . no
C43 C44 1.412(9) . no
C44 C45 1.400(9) . no
C21 H21 0.9400 . no
C22 H22 0.9400 . no
C23 H23 0.9600 . no
C24 H24 0.9500 . no
C25 H25 0.9500 . no
C41 H41 0.9500 . no
C42 H42 0.9400 . no
C43 H43 0.9500 . no
C44 H44 0.9400 . no
C45 H45 0.9500 . no

loop_
_geom_contact_atom_site_label_1
_geom_contact_atom_site_label_2
_geom_contact_distance
_geom_contact_site_symmetry_2
_geom_contact_publ_flag
Ru2 H342 3.6500 . no
K1 O121 3.305(5) . no
K1 C121 3.933(7) . no
K1 O41 3.775(10) 3_677 no
K1 H411 3.3800 3_677 no
O41 O111 3.210(10) . no
O41 O112 2.479(9) . no
O41 C111 3.219(10) . no
O41 O151 2.746(11) 3_777 no
O41 K1 3.775(10) 3_677 no
O41 O42 2.581(11) . no
O42 O351 2.838(6) 2_656 no
O42 C21 3.365(9) 3_777 no
O42 O41 2.581(11) . no
O42 O121 2.799(7) 3_677 no
O111 O121 3.021(6) . no
O111 O41 3.210(10) . no
O111 O151 2.990(6) . no
O111 O342 3.030(6) . no
O112 O151 3.038(6) . no
O112 O121 2.984(6) . no
O112 O312 2.807(6) 4_565 no
O112 O41 2.479(9) . no
O121 K1 3.305(5) . no
O121 O112 2.984(6) . no
O121 C111 2.608(7) . no
O121 O111 3.021(6) . no
O121 O42 2.799(7) 3_677 no
O122 C25 3.308(8) 1_455 no
O122 C131 3.152(7) . no
O122 O131 2.430(7) . no
O131 O122 2.430(7) . no
O131 C121 3.082(8) . no
O131 C43 3.331(8) 2_646 no
O131 C44 3.370(8) 2_646 no
O132 C35 3.285(7) . no
O132 C141 3.094(8) . no
O132 C351 3.228(7) . no
O132 O142 2.398(6) . no
O141 C151 3.080(7) . no
O141 O352 3.124(7) 1_655 no
O141 O341 2.901(7) 1_655 no
O41 H112 1.6200 . no
O141 C321 3.382(7) . no
O141 O152 2.432(7) . no
O41 H421 2.9100 . no
O142 O311 3.138(6) . no
O142 C31 3.271(7) . no
O142 C131 3.100(8) . no
O42 H412 1.7200 . no
O42 H21 2.7400 3_777 no
O142 O132 2.398(6) . no
O42 H411 2.9200 . no
O142 C32 3.380(7) . no
O151 O41 2.746(11) 3_777 no
O151 O111 2.990(6) . no
O151 C111 2.646(7) . no
O151 O311 3.121(6) 2_756 no
O151 O112 3.038(6) . no
O152 C141 3.138(8) . no
O152 O341 3.071(7) 1_655 no
O152 O141 2.432(7) . no
O112 H312 1.9800 4_565 no
O121 H312 2.9100 4_565 no
O121 H421 1.9000 3_677 no
O122 H43 2.6300 2_646 no
O122 H25 2.4200 1_455 no
O131 H44 2.8400 2_646 no
O131 H43 2.7600 2_646 no
O131 H122 1.5700 . no
O132 H142 1.5400 . no
O141 H152 1.5800 . no
O141 H352 2.7900 1_655 no
O151 H411 1.8700 3_777 no
O311 O151 3.121(6) 2_746 no
O311 O351 2.959(6) . no
O311 O142 3.138(6) . no
O311 O321 2.998(6) . no
O312 O321 2.997(6) . no
O312 C41 3.345(8) . no
O312 C22 3.349(8) 4_564 no
O312 O351 3.200(6) . no
O312 O112 2.807(6) 4_564 no
O321 C21 3.196(6) 4_564 no
O321 O312 2.997(6) . no
O321 C311 2.620(7) . no
O321 O311 2.998(6) . no
O322 C331 3.172(8) . no
O322 O331 2.450(7) . no
O331 C321 3.083(8) . no
O331 O322 2.450(7) . no
O332 C15 3.401(7) . no
O332 O342 2.381(7) . no
O332 C341 3.083(8) . no
O332 C151 3.352(7) . no
O341 O152 3.071(7) 1_455 no
O341 C12 3.393(7) . no
O341 C351 3.063(7) . no
O341 O352 2.426(7) . no
O341 C121 3.416(7) . no
O341 O141 2.901(7) 1_455 no
O342 C11 3.406(7) . no
O342 C331 3.095(8) . no
O342 O332 2.381(7) . no
O342 O111 3.030(6) . no
O351 O311 2.959(6) . no
O351 C311 2.687(7) . no
O351 O42 2.838(6) 2_646 no
O351 O312 3.200(6) . no
O352 O341 2.426(7) . no
O352 O141 3.124(7) 1_455 no
O352 C341 3.135(8) . no
O312 H422 2.9200 2_646 no
O312 H22 2.6400 4_564 no
O312 H41 2.8500 . no
O321 H21 2.6600 4_564 no
O331 H24 2.6200 2_756 no
O331 H322 1.6100 . no
O332 H342 1.5300 . no
O341 H152 2.7600 1_455 no
O341 H352 1.5600 . no
O351 H422 1.9400 2_646 no
C11 C151 2.526(8) . no
C11 C121 2.513(8) . no
C11 C14 2.333(7) . no
C11 C13 2.334(7) . no
C11 O342 3.406(7) . no
C12 O341 3.393(7) . no
C12 C14 2.348(7) . no
C12 C111 2.609(7) . no
C12 C131 2.621(7) . no
C12 C15 2.333(7) . no
C12 C341 3.313(7) . no
C13 C341 3.385(8) . no
C13 C34 3.351(7) . no
C13 C11 2.334(7) . no
C13 C15 2.358(7) . no
C13 C121 2.714(7) . no
C13 C141 2.675(8) . no
C14 C12 2.348(7) . no
C14 C11 2.333(7) . no
C14 C34 3.376(7) . no
C14 C24 3.580(9) . no
C14 C33 3.367(7) . no
C14 C151 2.706(7) . no
C14 C131 2.678(8) . no
C15 C331 3.550(7) . no
C15 C141 2.620(8) . no
C15 C25 3.583(9) . no
C15 O332 3.401(7) . no
C15 C111 2.608(7) . no
C15 C13 2.358(7) . no
C15 C12 2.333(7) . no
C21 C24 2.282(9) . no
C21 O321 3.196(6) 4_565 no
C21 C23 2.276(9) . no
C21 O42 3.365(9) 3_777 no
C22 C24 2.276(10) . no
C22 O312 3.349(8) 4_565 no
C22 C25 2.248(9) . no
C23 C21 2.276(9) . no
C23 C25 2.271(10) . no
C24 C21 2.282(9) . no
C24 C14 3.580(9) . no
C24 C22 2.276(10) . no
C25 C22 2.248(9) . no
C25 C15 3.583(9) . no
C25 C23 2.271(10) . no
C25 O122 3.308(8) 1_655 no
C31 C34 2.333(7) . no
C31 C321 2.533(8) . no
C31 C351 2.533(8) . no
C31 O142 3.271(7) . no
C31 C33 2.333(7) . no
C32 C34 2.346(7) . no
C32 C141 3.322(7) . no
C32 C331 2.614(7) . no
C32 C311 2.597(7) . no
C32 C35 2.332(7) . no
C32 O142 3.380(7) . no
C33 C141 3.440(8) . no
C33 C14 3.367(7) . no
C33 C35 2.362(7) . no
C33 C31 2.333(7) . no
C33 C341 2.665(8) . no
C33 C321 2.727(7) . no
C34 C31 2.333(7) . no
C34 C14 3.376(7) . no
C34 C331 2.678(8) . no
C34 C32 2.346(7) . no
C34 C44 3.535(9) . no
C34 C351 2.704(7) . no
C34 C13 3.351(7) . no
C35 C311 2.617(7) . no
C35 C32 2.332(7) . no
C35 C341 2.615(8) . no
C35 C131 3.524(7) . no
C35 C45 3.545(8) . no
C35 O132 3.285(7) . no
C35 C33 2.362(7) . no
C41 O312 3.345(8) . no
C41 C42 3.364(9) 3_676 no
C41 C43 3.439(9) 3_676 no
C41 C43 2.280(8) . no
C41 C44 2.271(9) . no
C42 C43 3.504(9) 3_676 no
C42 C45 2.294(9) . no
C42 C41 3.364(9) 3_676 no
C42 C44 2.283(9) . no
C42 C42 3.249(8) 3_676 no
C43 C42 3.504(9) 3_676 no
C43 C45 2.291(9) . no
C43 C41 3.439(9) 3_676 no
C43 O131 3.331(8) 2_656 no
C43 C41 2.280(8) . no
C44 O131 3.370(8) 2_656 no
C44 C41 2.271(9) . no
C44 C34 3.535(9) . no
C44 C42 2.283(9) . no
C45 C42 2.294(9) . no
C45 C43 2.291(9) . no
C45 C35 3.545(8) . no
C111 O41 3.219(10) . no
C111 O121 2.608(7) . no
C13 H122 2.6600 . no
C13 H142 2.5500 . no
C14 H152 2.6600 . no
C21 H22 2.0900 . no
C121 O341 3.416(7) . no
C121 K1 3.933(7) . no
C21 H45 3.1000 4_665 no
C21 H25 2.0900 . no
C121 O131 3.082(8) . no
C22 H21 2.1000 . no
C22 H42 3.0800 4_565 no
C22 H23 2.1100 . no
C23 H22 2.0900 . no
C23 H24 2.1400 . no
C24 H23 2.1300 . no
C24 H25 2.1100 . no
C25 H24 2.1200 . no
C25 H21 2.0900 . no
C131 O122 3.152(7) . no
C131 O142 3.100(8) . no
C131 C351 3.517(7) . no
C131 C35 3.524(7) . no
C33 H342 2.5500 . no
C33 H322 2.7100 . no
C34 H352 2.6700 . no
C141 C33 3.440(8) . no
C41 H42 2.1100 . no
C41 H45 2.1300 . no
C141 C32 3.322(7) . no
C141 O132 3.094(8) . no
C141 O152 3.138(8) . no
C42 H43 2.1300 . no
C42 H22 2.9900 4_564 no
C42 H41 2.1100 . no
C43 H44 2.1000 . no
C43 H42 2.1100 . no
C44 H45 2.1100 . no
C44 H43 2.1100 . no
C44 H23 2.8800 2_656 no
C45 H41 2.1100 . no
C45 H44 2.1000 . no
C151 C331 3.514(7) . no
C151 O141 3.080(7) . no
C111 H312 2.9800 4_565 no
C121 H421 2.8800 3_677 no
C131 H122 2.3800 . no
C131 H142 2.3100 . no
C141 H152 2.3700 . no
C151 H411 2.8000 3_777 no
C321 O141 3.382(7) . no
C321 O331 3.083(8) . no
C331 O322 3.172(8) . no
C331 O342 3.095(8) . no
C331 C15 3.550(7) . no
C331 C151 3.514(7) . no
C341 C13 3.385(8) . no
C341 C12 3.313(7) . no
C341 O352 3.135(8) . no
C341 O332 3.083(8) . no
C351 O341 3.063(7) . no
C351 C131 3.517(7) . no
C331 H342 2.3100 . no
C331 H322 2.4200 . no
C341 H352 2.3600 . no
C351 H422 2.8500 2_646 no
H21 O42 2.7400 3_777 no
H21 O321 2.6600 4_565 no
H22 O312 2.6400 4_565 no
H22 C42 2.9900 4_565 no
H22 H42 2.5000 4_565 no
H23 H44 2.5000 2_646 no
H23 C44 2.8800 2_646 no
H24 O331 2.6200 2_746 no
H25 O122 2.4200 1_655 no
H41 O312 2.8500 . no
H42 H22 2.5000 4_564 no
H42 C22 3.0800 4_564 no
H43 O131 2.7600 2_656 no
H43 O122 2.6300 2_656 no
H43 H122 2.3600 2_656 no
H44 O131 2.8400 2_656 no
H44 H23 2.5000 2_656 no
H45 C21 3.1000 4_464 no
H112 H411 2.2200 . no
H112 H412 2.2800 . no
H112 O41 1.6200 . no
H112 H312 2.1800 4_565 no
H122 H43 2.3600 2_646 no
H122 C131 2.3800 . no
H122 O131 1.5700 . no
H122 C13 2.6600 . no
H142 C13 2.5500 . no
H142 C131 2.3100 . no
H142 O132 1.5400 . no
H152 O141 1.5800 . no
H152 C14 2.6600 . no
H152 C141 2.3700 . no
H152 O341 2.7600 1_655 no
H312 O112 1.9800 4_564 no
H312 C111 2.9800 4_564 no
H312 H112 2.1800 4_564 no
H312 O121 2.9100 4_564 no
H322 C331 2.4200 . no
H322 O331 1.6100 . no
H322 C33 2.7100 . no
H342 C331 2.3100 . no
H342 C33 2.5500 . no
H342 Ru2 3.6500 . no
H342 O332 1.5300 . no
H352 O141 2.7900 1_455 no
H352 C34 2.6700 . no
H352 C341 2.3600 . no
H352 O341 1.5600 . no
H411 H112 2.2200 . no
H411 O42 2.9200 . no
H411 K1 3.3800 3_677 no
H411 O151 1.8700 3_777 no
H411 C151 2.8000 3_777 no
H412 O42 1.7200 . no
H412 H112 2.2800 . no
H412 H421 2.1000 . no
H412 H422 2.1700 . no
H421 O41 2.9100 . no
H421 H412 2.1000 . no
H421 O121 1.9000 3_677 no
H421 C121 2.8800 3_677 no
H422 H412 2.1700 . no
H422 O312 2.9200 2_656 no
H422 O351 1.9400 2_656 no
H422 C351 2.8500 2_656 no

loop_
_geom_hbond_atom_site_label_D
_geom_hbond_atom_site_label_H
_geom_hbond_atom_site_label_A
_geom_hbond_distance_DH
_geom_hbond_distance_HA
_geom_hbond_distance_DA
_geom_hbond_angle_DHA
_geom_hbond_site_symmetry_A
_geom_hbond_publ_flag
O112 H112 O41 0.8600 1.6200 2.479(9) 174.00 . yes
O122 H122 O131 0.8600 1.5700 2.430(7) 173.00 . yes
O142 H142 O132 0.8600 1.5400 2.398(6) 175.00 . yes
O152 H152 O141 0.8600 1.5800 2.432(7) 170.00 . yes
O312 H312 O112 0.8600 1.9800 2.807(6) 160.00 4_564 yes
O322 H322 O331 0.8600 1.6100 2.450(7) 163.00 . yes
O342 H342 O332 0.8600 1.5300 2.381(7) 166.00 . yes
O352 H352 O341 0.8600 1.5600 2.426(7) 176.00 . yes
O41 H411 O151 0.8700 1.8700 2.746(11) 177.00 3_777 yes
O41 H412 O42 0.8600 1.7200 2.581(11) 178.00 . yes
O42 H421 O121 0.9100 1.9000 2.799(7) 170.00 3_677 yes
O42 H422 O351 0.9100 1.9400 2.838(6) 168.00 2_656 yes
C25 H25 O122 0.9500 2.4200 3.308(8) 155.00 1_655 yes

loop_
_geom_torsion_atom_site_label_1
_geom_torsion_atom_site_label_2
_geom_torsion_atom_site_label_3
_geom_torsion_atom_site_label_4
_geom_torsion
_geom_torsion_site_symmetry_1
_geom_torsion_site_symmetry_3
_geom_torsion_site_symmetry_4
_geom_torsion_publ_flag
C12 Ru1 C11 C15 -120.3(4) . . . no
C12 Ru1 C11 C111 120.6(6) . . . no
C13 Ru1 C11 C12 37.8(3) . . . no
C13 Ru1 C11 C15 -82.6(3) . . . no
C13 Ru1 C11 C111 158.4(5) . . . no
C14 Ru1 C11 C12 81.9(3) . . . no
C14 Ru1 C11 C15 -38.4(3) . . . no
C14 Ru1 C11 C111 -157.5(5) . . . no
C15 Ru1 C11 C12 120.3(4) . . . no
C15 Ru1 C11 C111 -119.1(6) . . . no
C21 Ru1 C11 C12 -133.7(3) . . . no
C21 Ru1 C11 C15 106.0(3) . . . no
C21 Ru1 C11 C111 -13.1(6) . . . no
C22 Ru1 C11 C12 -92.3(3) . . . no
C22 Ru1 C11 C15 147.4(3) . . . no
C22 Ru1 C11 C111 28.4(6) . . . no
C23 Ru1 C11 C12 -57.1(6) . . . no
C23 Ru1 C11 C15 -177.4(5) . . . no
C23 Ru1 C11 C111 63.5(7) . . . no
C25 Ru1 C11 C12 -172.6(3) . . . no
C25 Ru1 C11 C15 67.1(4) . . . no
C25 Ru1 C11 C111 -52.0(6) . . . no
C11 Ru1 C12 C13 118.4(4) . . . no
C11 Ru1 C12 C121 -112.0(5) . . . no
C13 Ru1 C12 C11 -118.4(4) . . . no
C13 Ru1 C12 C121 129.5(6) . . . no
C14 Ru1 C12 C11 -79.8(3) . . . no
C14 Ru1 C12 C13 38.7(3) . . . no
C14 Ru1 C12 C121 168.2(5) . . . no
C15 Ru1 C12 C11 -36.2(3) . . . no
C15 Ru1 C12 C13 82.2(3) . . . no
C15 Ru1 C12 C121 -148.2(5) . . . no
C21 Ru1 C12 C11 69.2(4) . . . no
C21 Ru1 C12 C13 -172.4(3) . . . no
C21 Ru1 C12 C121 -42.8(6) . . . no
C22 Ru1 C12 C11 109.3(3) . . . no
C22 Ru1 C12 C13 -132.3(3) . . . no
C22 Ru1 C12 C121 -2.8(5) . . . no
C23 Ru1 C12 C11 151.8(3) . . . no
C23 Ru1 C12 C13 -89.8(3) . . . no
C23 Ru1 C12 C121 39.8(5) . . . no
C24 Ru1 C12 C11 -170.1(5) . . . no
C24 Ru1 C12 C13 -51.7(6) . . . no
C24 Ru1 C12 C121 77.8(7) . . . no
C11 Ru1 C13 C12 -36.7(3) . . . no
C11 Ru1 C13 C14 80.5(3) . . . no
C11 Ru1 C13 C131 -156.3(5) . . . no
C12 Ru1 C13 C14 117.2(4) . . . no
C12 Ru1 C13 C131 -119.7(5) . . . no
C14 Ru1 C13 C12 -117.2(4) . . . no
C14 Ru1 C13 C131 123.2(6) . . . no
C15 Ru1 C13 C12 -78.9(3) . . . no
C15 Ru1 C13 C14 38.3(3) . . . no
C15 Ru1 C13 C131 161.4(5) . . . no
C22 Ru1 C13 C12 73.5(4) . . . no
C22 Ru1 C13 C14 -169.3(3) . . . no
C22 Ru1 C13 C131 -46.1(6) . . . no
C23 Ru1 C13 C12 112.0(3) . . . no
C23 Ru1 C13 C14 -130.9(3) . . . no
C23 Ru1 C13 C131 -7.7(5) . . . no
C24 Ru1 C13 C12 154.6(3) . . . no
C24 Ru1 C13 C14 -88.2(4) . . . no
C24 Ru1 C13 C131 35.0(5) . . . no
C25 Ru1 C13 C12 -169.9(5) . . . no
C25 Ru1 C13 C14 -52.7(6) . . . no
C25 Ru1 C13 C131 70.5(7) . . . no
C11 Ru1 C14 C13 -79.8(3) . . . no
C11 Ru1 C14 C15 37.3(3) . . . no
C11 Ru1 C14 C141 156.5(5) . . . no
C12 Ru1 C14 C13 -37.9(3) . . . no
C12 Ru1 C14 C15 79.2(3) . . . no
C12 Ru1 C14 C141 -161.6(5) . . . no
C13 Ru1 C14 C15 117.1(4) . . . no
C13 Ru1 C14 C141 -123.7(5) . . . no
C15 Ru1 C14 C13 -117.1(4) . . . no
C15 Ru1 C14 C141 119.2(6) . . . no
C21 Ru1 C14 C13 -174.9(4) . . . no
C21 Ru1 C14 C15 -57.8(5) . . . no
C21 Ru1 C14 C141 61.4(6) . . . no
C23 Ru1 C14 C13 74.4(4) . . . no
C23 Ru1 C14 C15 -168.6(3) . . . no
C23 Ru1 C14 C141 -49.3(6) . . . no
C24 Ru1 C14 C13 111.5(3) . . . no
C24 Ru1 C14 C15 -131.4(3) . . . no
C24 Ru1 C14 C141 -12.2(5) . . . no
C25 Ru1 C14 C13 152.9(3) . . . no
C25 Ru1 C14 C15 -90.0(4) . . . no
C25 Ru1 C14 C141 29.2(5) . . . no
C11 Ru1 C15 C14 -117.5(4) . . . no
C11 Ru1 C15 C151 113.7(5) . . . no
C12 Ru1 C15 C11 35.9(3) . . . no
C12 Ru1 C15 C14 -81.6(3) . . . no
C12 Ru1 C15 C151 149.6(5) . . . no
C13 Ru1 C15 C11 78.9(3) . . . no
C13 Ru1 C15 C14 -38.6(3) . . . no
C13 Ru1 C15 C151 -167.3(5) . . . no
C14 Ru1 C15 C11 117.5(4) . . . no
C14 Ru1 C15 C151 -128.8(6) . . . no
C21 Ru1 C15 C11 -93.4(3) . . . no
C21 Ru1 C15 C14 149.1(3) . . . no
C21 Ru1 C15 C151 20.4(5) . . . no
C22 Ru1 C15 C11 -62.6(5) . . . no
C22 Ru1 C15 C14 179.9(4) . . . no
C22 Ru1 C15 C151 51.2(6) . . . no
C24 Ru1 C15 C11 -171.6(3) . . . no
C24 Ru1 C15 C14 70.9(4) . . . no
C24 Ru1 C15 C151 -57.9(5) . . . no
C25 Ru1 C15 C11 -133.9(3) . . . no
C25 Ru1 C15 C14 108.6(3) . . . no
C25 Ru1 C15 C151 -20.2(5) . . . no
C11 Ru1 C21 C22 111.8(4) . . . no
C11 Ru1 C21 C25 -130.9(4) . . . no
C12 Ru1 C21 C22 73.0(5) . . . no
C12 Ru1 C21 C25 -169.7(4) . . . no
C14 Ru1 C21 C22 -168.4(4) . . . no
C14 Ru1 C21 C25 -51.0(6) . . . no
C15 Ru1 C21 C22 154.1(3) . . . no
C15 Ru1 C21 C25 -88.5(4) . . . no
C22 Ru1 C21 C25 117.4(6) . . . no
C23 Ru1 C21 C22 -37.0(4) . . . no
C23 Ru1 C21 C25 80.4(5) . . . no
C24 Ru1 C21 C22 -79.9(4) . . . no
C24 Ru1 C21 C25 37.4(4) . . . no
C25 Ru1 C21 C22 -117.4(6) . . . no
C11 Ru1 C22 C21 -88.3(4) . . . no
C11 Ru1 C22 C23 153.3(4) . . . no
C12 Ru1 C22 C21 -131.2(4) . . . no
C12 Ru1 C22 C23 110.4(4) . . . no
C13 Ru1 C22 C21 -173.3(3) . . . no
C13 Ru1 C22 C23 68.4(5) . . . no
C15 Ru1 C22 C21 -48.1(6) . . . no
C15 Ru1 C22 C23 -166.5(4) . . . no
C21 Ru1 C22 C23 -118.4(6) . . . no
C23 Ru1 C22 C21 118.4(6) . . . no
C24 Ru1 C22 C21 80.3(4) . . . no
C24 Ru1 C22 C23 -38.1(4) . . . no
C25 Ru1 C22 C21 37.4(4) . . . no
C25 Ru1 C22 C23 -81.0(4) . . . no
C11 Ru1 C23 C22 -53.6(6) . . . no
C11 Ru1 C23 C24 -170.6(4) . . . no
C12 Ru1 C23 C22 -91.2(4) . . . no
C12 Ru1 C23 C24 151.8(4) . . . no
C13 Ru1 C23 C22 -134.8(4) . . . no
C13 Ru1 C23 C24 108.1(4) . . . no
C14 Ru1 C23 C22 -177.4(3) . . . no
C14 Ru1 C23 C24 65.6(5) . . . no
C21 Ru1 C23 C22 36.8(4) . . . no
C21 Ru1 C23 C24 -80.3(4) . . . no
C22 Ru1 C23 C24 -117.0(6) . . . no
C24 Ru1 C23 C22 117.0(6) . . . no
C25 Ru1 C23 C22 78.8(4) . . . no
C25 Ru1 C23 C24 -38.2(4) . . . no
C12 Ru1 C24 C23 -57.5(7) . . . no
C12 Ru1 C24 C25 -173.8(4) . . . no
C13 Ru1 C24 C23 -92.2(4) . . . no
C13 Ru1 C24 C25 151.5(4) . . . no
C14 Ru1 C24 C23 -135.6(4) . . . no
C14 Ru1 C24 C25 108.1(4) . . . no
C15 Ru1 C24 C23 -175.7(4) . . . no
C15 Ru1 C24 C25 68.0(5) . . . no
C21 Ru1 C24 C23 79.5(4) . . . no
C21 Ru1 C24 C25 -36.8(4) . . . no
C22 Ru1 C24 C23 37.5(4) . . . no
C22 Ru1 C24 C25 -78.8(4) . . . no
C23 Ru1 C24 C25 -116.3(6) . . . no
C25 Ru1 C24 C23 116.3(6) . . . no
C11 Ru1 C25 C21 71.5(5) . . . no
C11 Ru1 C25 C24 -170.4(4) . . . no
C13 Ru1 C25 C21 -172.9(4) . . . no
C13 Ru1 C25 C24 -54.8(7) . . . no
C14 Ru1 C25 C21 152.0(4) . . . no
C14 Ru1 C25 C24 -89.9(4) . . . no
C15 Ru1 C25 C21 109.1(4) . . . no
C15 Ru1 C25 C24 -132.8(4) . . . no
C21 Ru1 C25 C24 118.1(6) . . . no
C22 Ru1 C25 C21 -37.4(4) . . . no
C22 Ru1 C25 C24 80.7(5) . . . no
C23 Ru1 C25 C21 -79.8(4) . . . no
C23 Ru1 C25 C24 38.3(4) . . . no
C24 Ru1 C25 C21 -118.1(6) . . . no
C32 Ru2 C31 C35 119.5(4) . . . no
C32 Ru2 C31 C311 -119.9(6) . . . no
C33 Ru2 C31 C32 -37.1(3) . . . no
C33 Ru2 C31 C35 82.4(3) . . . no
C33 Ru2 C31 C311 -157.0(5) . . . no
C34 Ru2 C31 C32 -81.1(3) . . . no
C34 Ru2 C31 C35 38.4(3) . . . no
C34 Ru2 C31 C311 159.1(5) . . . no
C35 Ru2 C31 C32 -119.5(4) . . . no
C35 Ru2 C31 C311 120.6(6) . . . no
C41 Ru2 C31 C32 122.0(3) . . . no
C41 Ru2 C31 C35 -118.5(3) . . . no
C41 Ru2 C31 C311 2.1(5) . . . no
C42 Ru2 C31 C32 81.7(3) . . . no
C42 Ru2 C31 C35 -158.9(3) . . . no
C42 Ru2 C31 C311 -38.2(6) . . . no
C44 Ru2 C31 C32 -162.7(6) . . . no
C44 Ru2 C31 C35 -43.3(7) . . . no
C44 Ru2 C31 C311 77.4(8) . . . no
C45 Ru2 C31 C32 164.0(3) . . . no
C45 Ru2 C31 C35 -76.6(4) . . . no
C45 Ru2 C31 C311 44.1(5) . . . no
C31 Ru2 C32 C33 -119.6(4) . . . no
C31 Ru2 C32 C321 111.2(6) . . . no
C33 Ru2 C32 C31 119.6(4) . . . no
C33 Ru2 C32 C321 -129.2(6) . . . no
C34 Ru2 C32 C31 80.7(3) . . . no
C34 Ru2 C32 C33 -38.9(3) . . . no
C34 Ru2 C32 C321 -168.1(5) . . . no
C35 Ru2 C32 C31 36.8(3) . . . no
C35 Ru2 C32 C33 -82.8(3) . . . no
C35 Ru2 C32 C321 148.0(5) . . . no
C41 Ru2 C32 C31 -79.6(4) . . . no
C41 Ru2 C32 C33 160.9(3) . . . no
C41 Ru2 C32 C321 31.6(6) . . . no
C42 Ru2 C32 C31 -121.5(3) . . . no
C42 Ru2 C32 C33 119.0(3) . . . no
C42 Ru2 C32 C321 -10.3(5) . . . no
C43 Ru2 C32 C31 -163.5(3) . . . no
C43 Ru2 C32 C33 76.9(4) . . . no
C43 Ru2 C32 C321 -52.3(6) . . . no
C45 Ru2 C32 C31 -40.1(7) . . . no
C45 Ru2 C32 C33 -159.7(6) . . . no
C45 Ru2 C32 C321 71.1(8) . . . no
C31 Ru2 C33 C32 36.2(3) . . . no
C31 Ru2 C33 C34 -80.6(3) . . . no
C31 Ru2 C33 C331 155.7(5) . . . no
C32 Ru2 C33 C34 -116.7(4) . . . no
C32 Ru2 C33 C331 119.5(5) . . . no
C34 Ru2 C33 C32 116.7(4) . . . no
C34 Ru2 C33 C331 -123.8(5) . . . no
C35 Ru2 C33 C32 78.5(3) . . . no
C35 Ru2 C33 C34 -38.3(3) . . . no
C35 Ru2 C33 C331 -162.1(5) . . . no
C42 Ru2 C33 C32 -84.6(3) . . . no
C42 Ru2 C33 C34 158.7(3) . . . no
C42 Ru2 C33 C331 34.9(5) . . . no
C43 Ru2 C33 C32 -125.5(3) . . . no
C43 Ru2 C33 C34 117.8(3) . . . no
C43 Ru2 C33 C331 -6.0(5) . . . no
C44 Ru2 C33 C32 -166.5(3) . . . no
C44 Ru2 C33 C34 76.8(4) . . . no
C44 Ru2 C33 C331 -47.0(5) . . . no
C45 Ru2 C33 C32 159.9(6) . . . no
C45 Ru2 C33 C34 43.2(7) . . . no
C45 Ru2 C33 C331 -80.6(7) . . . no
C31 Ru2 C34 C33 80.1(3) . . . no
C31 Ru2 C34 C35 -37.3(3) . . . no
C31 Ru2 C34 C341 -156.1(5) . . . no
C32 Ru2 C34 C33 38.2(3) . . . no
C32 Ru2 C34 C35 -79.2(3) . . . no
C32 Ru2 C34 C341 161.9(5) . . . no
C33 Ru2 C34 C35 -117.4(4) . . . no
C33 Ru2 C34 C341 123.8(5) . . . no
C35 Ru2 C34 C33 117.4(4) . . . no
C35 Ru2 C34 C341 -118.9(6) . . . no
C41 Ru2 C34 C33 170.0(6) . . . no
C41 Ru2 C34 C35 52.7(7) . . . no
C41 Ru2 C34 C341 -66.2(8) . . . no
C42 Ru2 C34 C33 -57.3(7) . . . no
C42 Ru2 C34 C35 -174.7(6) . . . no
C42 Ru2 C34 C341 66.4(8) . . . no
C43 Ru2 C34 C33 -84.0(4) . . . no
C43 Ru2 C34 C35 158.6(3) . . . no
C43 Ru2 C34 C341 39.7(5) . . . no
C44 Ru2 C34 C33 -123.5(3) . . . no
C44 Ru2 C34 C35 119.1(3) . . . no
C44 Ru2 C34 C341 0.2(5) . . . no
C45 Ru2 C34 C33 -163.1(3) . . . no
C45 Ru2 C34 C35 79.6(4) . . . no
C45 Ru2 C34 C341 -39.3(5) . . . no
C31 Ru2 C35 C34 117.7(4) . . . no
C31 Ru2 C35 C351 -114.4(5) . . . no
C32 Ru2 C35 C31 -36.4(3) . . . no
C32 Ru2 C35 C34 81.4(3) . . . no
C32 Ru2 C35 C351 -150.8(4) . . . no
C33 Ru2 C35 C31 -79.4(3) . . . no
C33 Ru2 C35 C34 38.4(3) . . . no
C33 Ru2 C35 C351 166.2(5) . . . no
C34 Ru2 C35 C31 -117.7(4) . . . no
C34 Ru2 C35 C351 127.9(5) . . . no
C41 Ru2 C35 C31 82.9(4) . . . no
C41 Ru2 C35 C34 -159.4(3) . . . no
C41 Ru2 C35 C351 -31.5(5) . . . no
C43 Ru2 C35 C31 -170.8(6) . . . no
C43 Ru2 C35 C34 -53.1(7) . . . no
C43 Ru2 C35 C351 74.8(7) . . . no
C44 Ru2 C35 C31 161.7(3) . . . no
C44 Ru2 C35 C34 -80.6(4) . . . no
C44 Ru2 C35 C351 47.3(5) . . . no
C45 Ru2 C35 C31 122.4(3) . . . no
C45 Ru2 C35 C34 -119.9(3) . . . no
C45 Ru2 C35 C351 8.0(5) . . . no
C31 Ru2 C41 C42 -124.0(4) . . . no
C31 Ru2 C41 C45 117.8(4) . . . no
C32 Ru2 C41 C42 -82.9(4) . . . no
C32 Ru2 C41 C45 158.9(3) . . . no
C34 Ru2 C41 C42 155.6(5) . . . no
C34 Ru2 C41 C45 37.4(8) . . . no
C35 Ru2 C41 C42 -166.0(3) . . . no
C35 Ru2 C41 C45 75.8(4) . . . no
C42 Ru2 C41 C45 -118.2(5) . . . no
C43 Ru2 C41 C42 37.8(4) . . . no
C43 Ru2 C41 C45 -80.4(4) . . . no
C44 Ru2 C41 C42 80.4(4) . . . no
C44 Ru2 C41 C45 -37.7(4) . . . no
C45 Ru2 C41 C42 118.2(5) . . . no
C31 Ru2 C42 C41 77.5(4) . . . no
C31 Ru2 C42 C43 -165.1(4) . . . no
C32 Ru2 C42 C41 119.7(4) . . . no
C32 Ru2 C42 C43 -122.9(4) . . . no
C33 Ru2 C42 C41 163.3(4) . . . no
C33 Ru2 C42 C43 -79.3(4) . . . no
C34 Ru2 C42 C41 -154.3(6) . . . no
C34 Ru2 C42 C43 -36.8(8) . . . no
C41 Ru2 C42 C43 117.4(6) . . . no
C43 Ru2 C42 C41 -117.4(6) . . . no
C44 Ru2 C42 C41 -79.8(4) . . . no
C44 Ru2 C42 C43 37.6(4) . . . no
C45 Ru2 C42 C41 -37.6(4) . . . no
C45 Ru2 C42 C43 79.9(4) . . . no
C32 Ru2 C43 C42 80.5(4) . . . no
C32 Ru2 C43 C44 -162.2(4) . . . no
C33 Ru2 C43 C42 122.0(4) . . . no
C33 Ru2 C43 C44 -120.6(4) . . . no
C34 Ru2 C43 C42 165.5(3) . . . no
C34 Ru2 C43 C44 -77.1(5) . . . no
C35 Ru2 C43 C42 -156.2(5) . . . no
C35 Ru2 C43 C44 -38.8(8) . . . no
C41 Ru2 C43 C42 -37.4(4) . . . no
C41 Ru2 C43 C44 80.0(4) . . . no
C42 Ru2 C43 C44 117.4(6) . . . no
C44 Ru2 C43 C42 -117.4(6) . . . no
C45 Ru2 C43 C42 -80.4(4) . . . no
C45 Ru2 C43 C44 37.0(4) . . . no
C31 Ru2 C44 C43 -165.7(5) . . . no
C31 Ru2 C44 C45 -47.4(8) . . . no
C33 Ru2 C44 C43 80.4(5) . . . no
C33 Ru2 C44 C45 -161.3(4) . . . no
C34 Ru2 C44 C43 121.8(4) . . . no
C34 Ru2 C44 C45 -119.9(4) . . . no
C35 Ru2 C44 C43 163.7(4) . . . no
C35 Ru2 C44 C45 -78.0(4) . . . no
C41 Ru2 C44 C43 -80.0(4) . . . no
C41 Ru2 C44 C45 38.4(4) . . . no
C42 Ru2 C44 C43 -37.7(4) . . . no
C42 Ru2 C44 C45 80.6(4) . . . no
C43 Ru2 C44 C45 118.3(6) . . . no
C45 Ru2 C44 C43 -118.3(6) . . . no
C31 Ru2 C45 C41 -83.4(4) . . . no
C31 Ru2 C45 C44 160.0(4) . . . no
C32 Ru2 C45 C41 -54.5(8) . . . no
C32 Ru2 C45 C44 -171.1(5) . . . no
C33 Ru2 C45 C41 163.6(5) . . . no
C33 Ru2 C45 C44 46.9(8) . . . no
C34 Ru2 C45 C41 -164.8(3) . . . no
C34 Ru2 C45 C44 78.6(4) . . . no
C35 Ru2 C45 C41 -123.1(4) . . . no
C35 Ru2 C45 C44 120.2(4) . . . no
C41 Ru2 C45 C44 -116.7(5) . . . no
C42 Ru2 C45 C41 36.9(4) . . . no
C42 Ru2 C45 C44 -79.8(4) . . . no
C43 Ru2 C45 C41 79.5(4) . . . no
C43 Ru2 C45 C44 -37.2(4) . . . no
C44 Ru2 C45 C41 116.7(5) . . . no
O342 K1 O111 C111 -89.6(4) . . . no
O132 K1 O111 K2 19.83(19) 2_656 . . no
O152 K1 O111 K2 147.19(16) 1_455 . . no
O152 K1 O111 C111 -19.7(5) 1_455 . . no
O342 K1 O111 K2 77.29(16) . . . no
O342 K1 O311 K2 83.2(3) . 2_656 1_455 no
O342 K1 O311 C311 -73.7(5) . 2_656 2_656 no
O111 K1 O351 C351 116.6(4) . 2_656 2_656 no
O342 K1 O351 C351 59.4(4) . 2_656 2_656 no
O351 K1 O111 K2 -39.10(14) 2_656 . . no
O351 K1 O111 C111 154.1(4) 2_656 . . no
O111 K1 O342 C341 123.5(5) . . . no
O152 K1 O342 C341 -8.8(5) 1_455 . . no
O132 K1 O342 C341 -105.4(5) 2_656 . . no
O311 K1 O342 C341 -116.0(5) 2_656 . . no
O351 K1 O342 C341 -175.3(4) 2_656 . . no
O111 K1 O152 C151 129.1(3) . 1_455 1_455 no
O342 K1 O152 C151 -172.4(4) . 1_455 1_455 no
O111 K1 O132 C131 12.3(6) . 2_656 2_656 no
O342 K1 O132 C131 -39.4(6) . 2_656 2_656 no
O111 K1 O311 K2 -172.87(13) . 2_656 1_455 no
O132 K1 O111 C111 -147.0(4) 2_656 . . no
O311 K1 O111 K2 -70.86(19) 2_656 . . no
O311 K1 O111 C111 122.3(4) 2_656 . . no
O111 K1 O311 C311 30.3(4) . 2_656 2_656 no
O151 K2 O111 K1 -157.95(18) . . . no
O151 K2 O111 C111 9.4(4) . . . no
O332 K2 O111 C111 89.7(4) . . . no
O352 K2 O111 K1 13.54(17) 2_656 . . no
O332 K2 O111 K1 -77.66(16) . . . no
O142 K2 O111 K1 -95.6(3) 2_756 . . no
O142 K2 O111 C111 71.7(5) 2_756 . . no
O311 K2 O111 K1 170.08(12) 2_756 . . no
O311 K2 O111 C111 -22.5(4) 2_756 . . no
O321 K2 O111 K1 91.66(19) 2_756 . . no
O321 K2 O111 C111 -101.0(4) 2_756 . . no
O352 K2 O111 C111 -179.1(4) 2_656 . . no
O151 K2 O142 C141 172.1(4) . 2_756 2_756 no
O332 K2 O142 C141 102.1(4) . 2_756 2_756 no
O111 K2 O311 K1 71.29(18) . 2_756 1_655 no
O111 K2 O311 C311 -131.0(4) . 2_756 2_756 no
O151 K2 O311 K1 40.21(14) . 2_756 1_655 no
O151 K2 O311 C311 -162.1(4) . 2_756 2_756 no
O332 K2 O311 K1 -12.5(2) . 2_756 1_655 no
O332 K2 O311 C311 145.3(4) . 2_756 2_756 no
O111 K2 O321 C321 -159.1(4) . 2_756 2_756 no
O151 K2 O321 C321 121.6(5) . 2_756 2_756 no
O332 K2 O321 C321 -4.1(7) . 2_756 2_756 no
O321 K2 O332 C331 65.4(7) 2_756 . . no
O111 K2 O352 C351 32.2(4) . 2_656 2_656 no
O151 K2 O352 C351 52.7(6) . 2_656 2_656 no
O332 K2 O352 C351 104.5(4) . 2_656 2_656 no
O111 K2 O151 C151 87.3(5) . . . no
O332 K2 O151 C151 9.2(4) . . . no
O352 K2 O151 C151 64.2(6) 2_656 . . no
O142 K2 O151 C151 -64.0(5) 2_756 . . no
O311 K2 O151 C151 -123.5(5) 2_756 . . no
O321 K2 O151 C151 -150.1(4) 2_756 . . no
O111 K2 O332 C331 -134.2(6) . . . no
O151 K2 O332 C331 -69.1(6) . . . no
O352 K2 O332 C331 128.7(6) 2_656 . . no
O142 K2 O332 C331 36.1(6) 2_756 . . no
O311 K2 O332 C331 -20.5(6) 2_756 . . no
O111 K2 O142 C141 119.6(5) . 2_756 2_756 no
H112 O112 C111 C11 178.00 . . . no
H112 O112 C111 O111 0.00 . . . no
H122 O122 C121 O121 -180.00 . . . no
H122 O122 C121 C12 -1.00 . . . no
H142 O142 C141 C14 -3.00 . . . no
H142 O142 C141 O141 180.00 . . . no
H152 O152 C151 O151 179.00 . . . no
H152 O152 C151 C15 0.00 . . . no
H312 O312 C311 O311 0.00 . . . no
H312 O312 C311 C31 -180.00 . . . no
H322 O322 C321 O321 180.00 . . . no
H322 O322 C321 C32 1.00 . . . no
H342 O342 C341 C34 2.00 . . . no
H342 O342 C341 O341 -179.00 . . . no
H352 O352 C351 O351 -180.00 . . . no
H352 O352 C351 C35 1.00 . . . no
Ru1 C11 C15 C14 60.6(3) . . . no
C111 C11 C12 C121 -6.5(7) . . . no
Ru1 C11 C12 C13 -60.4(3) . . . no
Ru1 C11 C12 C121 121.9(4) . . . no
C15 C11 C12 Ru1 59.1(3) . . . no
C15 C11 C12 C13 -1.2(6) . . . no
C15 C11 C12 C121 -179.0(4) . . . no
C111 C11 C12 Ru1 -128.3(5) . . . no
C111 C11 C12 C13 171.3(4) . . . no
C15 C11 C111 O112 -95.3(6) . . . no
C111 C11 C15 C14 -171.6(4) . . . no
C111 C11 C15 C151 8.3(7) . . . no
Ru1 C11 C15 C151 -119.5(4) . . . no
C12 C11 C15 Ru1 -59.6(3) . . . no
C12 C11 C15 C14 1.0(6) . . . no
C12 C11 C15 C151 -179.0(4) . . . no
C111 C11 C15 Ru1 127.8(5) . . . no
Ru1 C11 C111 O112 -2.0(7) . . . no
C12 C11 C111 O111 -88.4(7) . . . no
Ru1 C11 C111 O111 176.4(4) . . . no
C15 C11 C111 O111 83.1(7) . . . no
C12 C11 C111 O112 93.2(6) . . . no
C121 C12 C13 Ru1 -121.0(6) . . . no
C11 C12 C13 C131 -179.0(4) . . . no
C11 C12 C13 C14 0.9(5) . . . no
Ru1 C12 C13 C14 -60.7(3) . . . no
Ru1 C12 C13 C131 119.4(5) . . . no
C121 C12 C13 C14 178.3(5) . . . no
C121 C12 C13 C131 -1.6(9) . . . no
Ru1 C12 C121 O121 90.1(6) . . . no
Ru1 C12 C121 O122 -88.9(5) . . . no
C11 C12 C121 O121 2.9(7) . . . no
C11 C12 C121 O122 -176.1(5) . . . no
C13 C12 C121 O121 -174.2(5) . . . no
C13 C12 C121 O122 6.8(9) . . . no
C11 C12 C13 Ru1 61.6(3) . . . no
Ru1 C13 C14 C141 117.6(5) . . . no
C12 C13 C14 Ru1 61.9(3) . . . no
C12 C13 C14 C15 -0.3(5) . . . no
C12 C13 C14 C141 179.5(5) . . . no
C131 C13 C14 Ru1 -118.2(5) . . . no
C131 C13 C14 C15 179.6(5) . . . no
Ru1 C13 C14 C15 -62.2(3) . . . no
C14 C13 C131 O131 175.9(5) . . . no
C14 C13 C131 O132 -6.7(8) . . . no
C131 C13 C14 C141 -0.6(8) . . . no
Ru1 C13 C131 O131 85.9(6) . . . no
Ru1 C13 C131 O132 -96.7(5) . . . no
C12 C13 C131 O131 -4.2(8) . . . no
C12 C13 C131 O132 173.2(5) . . . no
C141 C14 C15 C151 -0.1(8) . . . no
Ru1 C14 C141 O141 -88.8(6) . . . no
Ru1 C14 C15 C11 -62.3(3) . . . no
Ru1 C14 C15 C151 117.8(6) . . . no
C13 C14 C15 Ru1 61.9(3) . . . no
C13 C14 C15 C11 -0.4(5) . . . no
C13 C14 C15 C151 179.7(5) . . . no
C141 C14 C15 Ru1 -117.9(5) . . . no
C141 C14 C15 C11 179.8(5) . . . no
C13 C14 C141 O142 3.6(8) . . . no
Ru1 C14 C141 O142 94.4(6) . . . no
C13 C14 C141 O141 -179.6(5) . . . no
C15 C14 C141 O141 0.2(8) . . . no
C15 C14 C141 O142 -176.7(5) . . . no
Ru1 C15 C151 O152 87.9(5) . . . no
Ru1 C15 C151 O151 -91.6(6) . . . no
C14 C15 C151 O151 175.7(5) . . . no
C11 C15 C151 O151 -4.2(7) . . . no
C11 C15 C151 O152 175.3(5) . . . no
C14 C15 C151 O152 -4.9(8) . . . no
Ru1 C21 C25 C24 -62.3(5) . . . no
Ru1 C21 C22 C23 61.7(4) . . . no
C25 C21 C22 Ru1 -61.4(4) . . . no
C25 C21 C22 C23 0.3(7) . . . no
C22 C21 C25 C24 -0.4(8) . . . no
C22 C21 C25 Ru1 61.9(4) . . . no
Ru1 C22 C23 C24 61.8(5) . . . no
C21 C22 C23 C24 -0.1(7) . . . no
C21 C22 C23 Ru1 -61.9(4) . . . no
C22 C23 C24 Ru1 -62.2(5) . . . no
Ru1 C23 C24 C25 62.1(5) . . . no
C22 C23 C24 C25 -0.2(8) . . . no
Ru1 C24 C25 C21 62.8(5) . . . no
C23 C24 C25 Ru1 -62.5(5) . . . no
C23 C24 C25 C21 0.4(8) . . . no
C35 C31 C32 C321 172.6(4) . . . no
C311 C31 C32 Ru2 124.1(5) . . . no
Ru2 C31 C311 O312 10.5(7) . . . no
C32 C31 C311 O311 97.5(6) . . . no
C32 C31 C311 O312 -82.6(6) . . . no
C35 C31 C311 O311 -77.1(7) . . . no
C311 C31 C32 C33 -177.0(4) . . . no
C311 C31 C32 C321 -2.8(7) . . . no
Ru2 C31 C35 C34 -60.3(3) . . . no
Ru2 C31 C35 C351 117.1(4) . . . no
C32 C31 C35 Ru2 61.3(3) . . . no
C32 C31 C35 C34 1.0(6) . . . no
C32 C31 C35 C351 178.4(4) . . . no
C311 C31 C35 Ru2 -123.4(5) . . . no
C311 C31 C35 C34 176.3(4) . . . no
C311 C31 C35 C351 -6.3(7) . . . no
Ru2 C31 C311 O311 -169.4(4) . . . no
Ru2 C31 C32 C33 59.0(3) . . . no
Ru2 C31 C32 C321 -126.8(4) . . . no
C35 C31 C32 Ru2 -60.6(3) . . . no
C35 C31 C32 C33 -1.6(6) . . . no
C35 C31 C311 O312 102.9(6) . . . no
C33 C32 C321 O322 -18.3(8) . . . no
C321 C32 C33 Ru2 127.2(6) . . . no
Ru2 C32 C33 C34 61.3(3) . . . no
Ru2 C32 C33 C331 -117.6(5) . . . no
C31 C32 C33 Ru2 -59.7(3) . . . no
C31 C32 C33 C34 1.6(5) . . . no
C31 C32 C33 C331 -177.3(4) . . . no
C33 C32 C321 O321 162.7(5) . . . no
C321 C32 C33 C34 -171.5(5) . . . no
C321 C32 C33 C331 9.6(9) . . . no
Ru2 C32 C321 O321 -97.9(6) . . . no
Ru2 C32 C321 O322 81.1(6) . . . no
C31 C32 C321 O321 -9.8(7) . . . no
C31 C32 C321 O322 169.2(5) . . . no
Ru2 C33 C34 C35 61.7(3) . . . no
C331 C33 C34 C341 -1.5(9) . . . no
Ru2 C33 C34 C341 -117.7(5) . . . no
C32 C33 C34 Ru2 -62.7(3) . . . no
C32 C33 C34 C35 -1.0(5) . . . no
C32 C33 C34 C341 179.6(5) . . . no
C331 C33 C34 Ru2 116.2(5) . . . no
C331 C33 C34 C35 177.9(5) . . . no
C32 C33 C331 O331 2.6(8) . . . no
Ru2 C33 C331 O331 -86.7(6) . . . no
Ru2 C33 C331 O332 94.6(5) . . . no
C34 C33 C331 O332 5.3(8) . . . no
C32 C33 C331 O332 -176.0(5) . . . no
C34 C33 C331 O331 -176.1(5) . . . no
Ru2 C34 C35 C351 -115.6(6) . . . no
Ru2 C34 C35 C31 61.4(3) . . . no
C341 C34 C35 C351 2.4(8) . . . no
Ru2 C34 C341 O341 95.6(6) . . . no
C33 C34 C35 Ru2 -61.4(3) . . . no
C33 C34 C35 C31 0.0(5) . . . no
C33 C34 C35 C351 -177.0(5) . . . no
C341 C34 C35 Ru2 118.0(5) . . . no
C341 C34 C35 C31 179.4(5) . . . no
C33 C34 C341 O341 -173.8(5) . . . no
C33 C34 C341 O342 4.6(8) . . . no
Ru2 C34 C341 O342 -86.1(6) . . . no
C35 C34 C341 O342 -174.7(5) . . . no
C35 C34 C341 O341 7.0(8) . . . no
C34 C35 C351 O352 -5.8(8) . . . no
C34 C35 C351 O351 174.5(5) . . . no
Ru2 C35 C351 O351 83.6(5) . . . no
Ru2 C35 C351 O352 -96.7(5) . . . no
C31 C35 C351 O351 -2.2(7) . . . no
C31 C35 C351 O352 177.5(5) . . . no
C45 C41 C42 Ru2 61.5(4) . . . no
C45 C41 C42 C43 -0.5(7) . . . no
Ru2 C41 C45 C44 62.2(5) . . . no
C42 C41 C45 Ru2 -62.0(4) . . . no
C42 C41 C45 C44 0.2(7) . . . no
Ru2 C41 C42 C43 -62.0(4) . . . no
Ru2 C42 C43 C44 -61.2(4) . . . no
C41 C42 C43 Ru2 61.7(4) . . . no
C41 C42 C43 C44 0.6(7) . . . no
C42 C43 C44 Ru2 61.5(4) . . . no
C42 C43 C44 C45 -0.5(8) . . . no
Ru2 C43 C44 C45 -61.9(5) . . . no
C43 C44 C45 Ru2 62.2(5) . . . no
C43 C44 C45 C41 0.2(8) . . . no
Ru2 C44 C45 C41 -62.1(4) . . . no
